data_7060582
loop_
_publ_author_name
'Kordestani, Nazanin'
'Amiri Rudbari, Hadi'
'Correia, Isabel'
'Valente, Andreia'
'C\^orte-Real, Leonor'
'Islam, Mohammad Khairul'
'Micale, Nicola'
'Braun, Jason D.'
'Herbert, David E.'
'Tumanov, Nikolay'
'Wouters, Johan'
'Enamullah, Mohammed'

_publ_section_title
;
 Heteroleptic enantiopure Pd(ii)-complexes derived from
 halogen-substituted Schiff bases and 2-picolylamine: synthesis,
 experimental and computational characterization and investigation of the
 influence of chirality and halogen atoms on the anticancer activity
;
_journal_issue 20
_journal_name_full 'New Journal of Chemistry'
_journal_page_first 9163
_journal_page_last 9180
_journal_paper_doi 10.1039/D1NJ01491A
_journal_volume 45
_journal_year 2021
_chemical_formula_sum 'C18 H10 Cd N3 O6'
_chemical_formula_weight 476.69
_space_group_crystal_system orthorhombic
_space_group_IT_number 67
_space_group_name_Hall '-C 2a 2'
_space_group_name_H-M_alt 'C m m a'
_atom_sites_solution_hydrogens geom
_audit_block_doi 10.5517/ccdc.csd.cc24sby7
_audit_creation_method SHELXL-2018/3
_audit_update_record
;
2020-03-11 deposited with the CCDC.	2021-04-16 downloaded from the CCDC.
;
_cell_angle_alpha 90
_cell_angle_beta 90
_cell_angle_gamma 90
_cell_formula_units_Z 4
_cell_length_a 6.7668(4)
_cell_length_b 20.5244(12)
_cell_length_c 14.1899(8)
_cell_measurement_reflns_used 250
_cell_measurement_temperature 293(2)
_cell_measurement_theta_max 27.6
_cell_measurement_theta_min 2.0
_cell_volume 1970.8(2)
_computing_cell_refinement 'SMART APEX II'
_computing_data_collection 'SMART APEX II (Bruker,2010)'
_computing_data_reduction 'SAINT (Bruker,2000)'
_computing_molecular_graphics 'Ortep-3v2 for windows (Farrugia, 1997)'
_computing_publication_material 'PLATON (Spek, 2008)'
_computing_structure_refinement 'SHELXL-2018/3 (Sheldrick, 2018)'
_computing_structure_solution 'SHELXL-2014/7 (Sheldrick,2014)'
_diffrn_ambient_temperature 293(2)
_diffrn_measured_fraction_theta_full 0.996
_diffrn_measured_fraction_theta_max 0.994
_diffrn_measurement_device_type 'CCD area detector'
_diffrn_measurement_method 'phi and omega scans'
_diffrn_radiation_type MoK\a
_diffrn_radiation_wavelength 0.71073
_diffrn_reflns_av_R_equivalents 0.0271
_diffrn_reflns_av_unetI/netI 0.0130
_diffrn_reflns_Laue_measured_fraction_full 0.996
_diffrn_reflns_Laue_measured_fraction_max 0.994
_diffrn_reflns_limit_h_max 8
_diffrn_reflns_limit_h_min -8
_diffrn_reflns_limit_k_max 26
_diffrn_reflns_limit_k_min -26
_diffrn_reflns_limit_l_max 18
_diffrn_reflns_limit_l_min -17
_diffrn_reflns_number 15671
_diffrn_reflns_point_group_measured_fraction_full 0.996
_diffrn_reflns_point_group_measured_fraction_max 0.994
_diffrn_reflns_theta_full 25.242
_diffrn_reflns_theta_max 27.577
_diffrn_reflns_theta_min 1.984
_diffrn_source 'fine-focus sealed tube'
_exptl_absorpt_coefficient_mu 1.146
_exptl_absorpt_correction_T_max 0.890
_exptl_absorpt_correction_T_min 0.870
_exptl_absorpt_correction_type multi-scan
_exptl_absorpt_process_details
;
'XPREP' - A PROGRAM DATA PREPARATION & RECIPROCAL 
SPACE EXPLORATION,
Bruker Analytical X-ray Systems, 1997
;
_exptl_crystal_colour Orange
_exptl_crystal_density_diffrn 1.607
_exptl_crystal_density_method 'not measured'
_exptl_crystal_description Needle
_exptl_crystal_F_000 940
_exptl_crystal_size_max 0.20
_exptl_crystal_size_mid 0.10
_exptl_crystal_size_min 0.10
_refine_diff_density_max 1.015
_refine_diff_density_min -0.692
_refine_diff_density_rms 0.116
_refine_ls_extinction_method none
_refine_ls_goodness_of_fit_ref 1.140
_refine_ls_hydrogen_treatment constr
_refine_ls_matrix_type full
_refine_ls_number_parameters 99
_refine_ls_number_reflns 1274
_refine_ls_number_restraints 0
_refine_ls_restrained_S_all 1.140
_refine_ls_R_factor_all 0.0331
_refine_ls_R_factor_gt 0.0322
_refine_ls_shift/su_max 0.000
_refine_ls_shift/su_mean 0.000
_refine_ls_structure_factor_coef Fsqd
_refine_ls_weighting_details 'w=1/[\s^2^(Fo^2^)+(0.0638P)^2^+3.1607P] where P=(Fo^2^+2Fc^2^)/3'
_refine_ls_weighting_scheme calc
_refine_ls_wR_factor_gt 0.0944
_refine_ls_wR_factor_ref 0.0951
_reflns_Friedel_coverage 0.000
_reflns_number_gt 1228
_reflns_number_total 1274
_reflns_threshold_expression 'I > 2\s(I)'
_cod_data_source_file d1nj01491a2.cif
_cod_data_source_block DG2a
_cod_depositor_comments 'Adding full bibliography for 7060575--7060596.cif.'
_cod_original_sg_symbol_Hall '-C 2b 2'
_cod_database_code 7060582
_shelx_shelxl_version_number 2018/3
_shelx_space_group_comment
;
The symmetry employed for this shelxl refinement is uniquely defined
by the following loop, which should always be used as a source of
symmetry information in preference to the above space-group names.
They are only intended as comments.
;
_exptl_absorpt_special_details
;
 ?
;

loop_
_space_group_symop_operation_xyz
'x, y, z'
'x, -y, -z'
'-x+1/2, y, -z'
'-x+1/2, -y, z'
'x+1/2, y+1/2, z'
'x+1/2, -y+1/2, -z'
'-x+1, y+1/2, -z'
'-x+1, -y+1/2, z'
'-x, -y, -z'
'-x, y, z'
'x-1/2, -y, z'
'x-1/2, y, -z'
'-x+1/2, -y+1/2, -z'
'-x+1/2, y+1/2, z'
'x, -y+1/2, z'
'x, y+1/2, -z'

loop_
_atom_site_label
_atom_site_type_symbol
_atom_site_fract_x
_atom_site_fract_y
_atom_site_fract_z
_atom_site_U_iso_or_equiv
_atom_site_adp_type
_atom_site_occupancy
_atom_site_site_symmetry_order
_atom_site_calc_flag
_atom_site_refinement_flags_posn
_atom_site_refinement_flags_adp
_atom_site_refinement_flags_occupancy
_atom_site_disorder_assembly
_atom_site_disorder_group
C1 C 0.000000 0.6491(2) 0.5197(3) 0.0375(9) Uani 1 2 d S T P . .
H1 H 0.000000 0.687229 0.484285 0.045 Uiso 1 2 calc R U P . .
C2 C 0.000000 0.5901(2) 0.4730(3) 0.0360(9) Uani 1 2 d S T P . .
H2 H 0.000000 0.589152 0.407452 0.043 Uiso 1 2 calc R U P . .
C3 C 0.000000 0.53219(17) 0.5238(3) 0.0289(8) Uani 1 2 d S T P . .
C4 C 0.000000 0.5375(2) 0.6210(3) 0.0416(10) Uani 1 2 d S T P . .
H4 H 0.000000 0.500149 0.658222 0.050 Uiso 1 2 calc R U P . .
C5 C 0.000000 0.5981(2) 0.6625(3) 0.0442(11) Uani 1 2 d S T P . .
H5 H 0.000000 0.600539 0.727935 0.053 Uiso 1 2 calc R U P . .
C6 C 0.000000 0.750000 0.8839(4) 0.0360(13) Uani 1 4 d S T P . .
C7 C 0.000000 0.750000 0.9897(4) 0.0312(11) Uani 1 4 d S T P . .
C8 C 0.000000 0.6925(2) 1.0388(3) 0.0437(10) Uani 1 2 d S T P . .
H8 H 0.000000 0.653125 1.006455 0.052 Uiso 1 2 calc R U P . .
C9 C 0.000000 0.6928(2) 1.1369(3) 0.0470(11) Uani 1 2 d S T P . .
C10 C 0.000000 0.750000 1.1886(3) 0.0325(13) Uani 1 4 d S T P . .
C11 C 0.000000 0.750000 1.2944(4) 0.0305(12) Uani 1 4 d S T P . .
N1 N 0.000000 0.65372(16) 0.6134(2) 0.0315(7) Uani 1 2 d S T P . .
N3 N 0.000000 0.6280(6) 1.1783(6) 0.093(6) Uani 0.5 2 d S T P . .
Cd1 Cd 0.000000 0.750000 0.69430(2) 0.02402(16) Uani 1 4 d S T P . .
O1 O 0.000000 0.69707(18) 0.8410(2) 0.0476(8) Uani 1 2 d S T P . .
O2 O 0.1624(4) 0.750000 1.3359(2) 0.0433(8) Uani 1 2 d S T P . .
O3 O 0.000000 0.6200(5) 1.2571(8) 0.080(3) Uiso 0.5 2 d S . P . .
O4 O 0.126(4) 0.5801(6) 1.1322(10) 0.146(13) Uani 0.25 1 d . . P . .

loop_
_atom_site_aniso_label
_atom_site_aniso_U_11
_atom_site_aniso_U_22
_atom_site_aniso_U_33
_atom_site_aniso_U_23
_atom_site_aniso_U_13
_atom_site_aniso_U_12
C1 0.056(3) 0.0235(18) 0.033(2) 0.0007(15) 0.000 0.000
C2 0.053(2) 0.0267(18) 0.0284(19) -0.0018(15) 0.000 0.000
C3 0.0290(17) 0.0225(17) 0.035(2) -0.0055(15) 0.000 0.000
C4 0.068(3) 0.0247(18) 0.032(2) -0.0005(16) 0.000 0.000
C5 0.073(3) 0.033(2) 0.027(2) -0.0008(17) 0.000 0.000
C6 0.025(2) 0.057(4) 0.026(3) 0.000 0.000 0.000
C7 0.025(2) 0.047(3) 0.021(2) 0.000 0.000 0.000
C8 0.064(3) 0.037(2) 0.0298(19) -0.0035(18) 0.000 0.000
C9 0.064(3) 0.046(3) 0.030(2) 0.0046(19) 0.000 0.000
C10 0.025(3) 0.051(4) 0.021(3) 0.000 0.000 0.000
C11 0.030(3) 0.035(3) 0.026(3) 0.000 0.000 0.000
N1 0.0367(17) 0.0248(15) 0.0331(17) -0.0039(13) 0.000 0.000
N3 0.211(19) 0.049(6) 0.018(4) -0.001(4) 0.000 0.000
Cd1 0.0289(2) 0.0223(2) 0.0209(2) 0.000 0.000 0.000
O1 0.059(2) 0.059(2) 0.0249(15) -0.0057(15) 0.000 0.000
O2 0.0262(15) 0.076(2) 0.0279(14) 0.000 -0.0018(12) 0.000
O4 0.34(4) 0.039(6) 0.061(7) 0.004(6) 0.001(13) 0.038(11)

loop_
_atom_type_symbol
_atom_type_description
_atom_type_scat_dispersion_real
_atom_type_scat_dispersion_imag
_atom_type_scat_source
C C 0.0033 0.0016 'International Tables Vol C Tables 4.2.6.8 and 6.1.1.4'
H H 0.0000 0.0000 'International Tables Vol C Tables 4.2.6.8 and 6.1.1.4'
N N 0.0061 0.0033 'International Tables Vol C Tables 4.2.6.8 and 6.1.1.4'
Cd Cd -0.8075 1.2024 'International Tables Vol C Tables 4.2.6.8 and 6.1.1.4'
O O 0.0106 0.0060 'International Tables Vol C Tables 4.2.6.8 and 6.1.1.4'

loop_
_citation_id
_citation_doi
_citation_year
1 10.1021/acs.cgd.0c00880 2020

loop_
_geom_angle_atom_site_label_1
_geom_angle_atom_site_label_2
_geom_angle_atom_site_label_3
_geom_angle
_geom_angle_site_symmetry_1
_geom_angle_site_symmetry_3
_geom_angle_publ_flag
N1 C1 C2 122.8(4) . . ?
C1 C2 C3 120.1(4) . . ?
C4 C3 C2 116.8(3) . . ?
C4 C3 C3 121.6(5) . 9_566 ?
C2 C3 C3 121.7(4) . 9_566 ?
C5 C4 C3 119.8(4) . . ?
N1 C5 C4 123.3(4) . . ?
O1 C6 O1 121.5(6) 15_565 . ?
O1 C6 C7 119.3(3) 15_565 . ?
O1 C6 C7 119.3(3) . . ?
O1 C6 Cd1 60.7(3) 15_565 . ?
O1 C6 Cd1 60.7(3) . . ?
C7 C6 Cd1 180.0 . . ?
C8 C7 C8 118.8(5) 15_565 . ?
C8 C7 C6 120.6(3) 15_565 . ?
C8 C7 C6 120.6(3) . . ?
C7 C8 C9 120.3(4) . . ?
C10 C9 C8 122.3(4) . . ?
C10 C9 N3 124.1(5) . . ?
C8 C9 N3 113.6(5) . . ?
C9 C10 C9 115.9(5) 15_565 . ?
C9 C10 C11 122.0(3) 15_565 . ?
C9 C10 C11 122.0(3) . . ?
O2 C11 O2 123.6(5) . 10 ?
O2 C11 C10 118.2(3) . . ?
O2 C11 C10 118.2(3) 10 . ?
C1 N1 C5 117.3(4) . . ?
C1 N1 Cd1 124.2(3) . . ?
C5 N1 Cd1 118.4(3) . . ?
O3 N3 C9 122.2(10) . . ?
O3 N3 O4 110.3(10) . . ?
C9 N3 O4 115.8(8) . . ?
O3 N3 O4 110.3(10) . 10 ?
C9 N3 O4 115.8(8) . 10 ?
O4 N3 O4 71.5(19) . 10 ?
N1 Cd1 N1 119.70(18) . 15_565 ?
N1 Cd1 O2 84.69(4) . 6_467 ?
N1 Cd1 O2 84.69(4) 15_565 6_467 ?
N1 Cd1 O2 84.69(4) . 13_567 ?
N1 Cd1 O2 84.69(4) 15_565 13_567 ?
O2 Cd1 O2 158.75(15) 6_467 13_567 ?
N1 Cd1 O1 92.59(12) . . ?
N1 Cd1 O1 147.71(12) 15_565 . ?
O2 Cd1 O1 99.41(7) 6_467 . ?
O2 Cd1 O1 99.41(7) 13_567 . ?
N1 Cd1 O1 147.71(12) . 15_565 ?
N1 Cd1 O1 92.59(12) 15_565 15_565 ?
O2 Cd1 O1 99.41(7) 6_467 15_565 ?
O2 Cd1 O1 99.41(7) 13_567 15_565 ?
O1 Cd1 O1 55.12(17) . 15_565 ?
N1 Cd1 C6 120.15(9) . . ?
N1 Cd1 C6 120.15(9) 15_565 . ?
O2 Cd1 C6 100.63(7) 6_467 . ?
O2 Cd1 C6 100.63(7) 13_567 . ?
O1 Cd1 C6 27.56(9) . . ?
O1 Cd1 C6 27.56(9) 15_565 . ?
C6 O1 Cd1 91.7(3) . . ?
C11 O2 Cd1 141.2(3) . 13_567 ?
N3 O4 O4 54.2(9) . 10 ?

loop_
_geom_bond_atom_site_label_1
_geom_bond_atom_site_label_2
_geom_bond_distance
_geom_bond_site_symmetry_2
_geom_bond_publ_flag
C1 N1 1.333(6) . ?
C1 C2 1.379(6) . ?
C2 C3 1.391(6) . ?
C3 C4 1.384(6) . ?
C3 C3 1.484(7) 9_566 ?
C4 C5 1.377(6) . ?
C5 N1 1.337(6) . ?
C6 O1 1.245(5) 15_565 ?
C6 O1 1.245(5) . ?
C6 C7 1.501(8) . ?
C6 Cd1 2.690(6) . ?
C7 C8 1.370(5) 15_565 ?
C7 C8 1.370(5) . ?
C8 C9 1.392(6) . ?
C9 C10 1.384(6) . ?
C9 N3 1.456(12) . ?
C10 C11 1.501(7) . ?
C11 O2 1.246(4) . ?
C11 O2 1.246(4) 10 ?
N1 Cd1 2.285(3) . ?
N3 O3 1.130(13) . ?
N3 O4 1.455(18) . ?
N3 O4 1.455(19) 10 ?
Cd1 O2 2.325(3) 6_467 ?
Cd1 O2 2.325(3) 13_567 ?
Cd1 O1 2.348(3) . ?
Cd1 O1 2.348(3) 15_565 ?
O4 O4 1.70(5) 10 ?
